data_7153357
loop_
_publ_author_name
'Seillan, Claire'
'Marsal, Philippe'
'Siri, Olivier'

_publ_section_title
;
 New class of highly stable nonaromatic tautomers.
;
_journal_issue 17
_journal_name_full 'Organic &amp; biomolecular chemistry'
_journal_page_first 3882
_journal_page_last 3887
_journal_paper_doi 10.1039/c003450a
_journal_volume 8
_journal_year 2010
_chemical_compound_source 'synthesis as described'
_chemical_formula_moiety 'C36 H40 N6 O2'
_chemical_formula_sum 'C36 H40 N6 O2'
_chemical_formula_weight 588.74
_chemical_name_systematic
;
?
;
_space_group_IT_number 148
_symmetry_cell_setting hexagonal
_symmetry_space_group_name_Hall '-R 3'
_symmetry_space_group_name_H-M 'R -3 :H'
_atom_sites_solution_hydrogens geom
_atom_sites_solution_primary direct
_atom_sites_solution_secondary difmap
_audit_creation_method SHELXL-97
_audit_update_record
;
2010-03-30 # Formatted by publCIF
;
_cell_angle_alpha 90.00
_cell_angle_beta 90.00
_cell_angle_gamma 120.00
_cell_formula_units_Z 18
_cell_length_a 26.389(2)
_cell_length_b 26.389(2)
_cell_length_c 23.753(1)
_cell_measurement_reflns_used 20962
_cell_measurement_temperature 293(2)
_cell_measurement_theta_max 26.76
_cell_measurement_theta_min 1.24
_cell_volume 14325.0(16)
_computing_cell_refinement 'Denzo and Scalepack (Otwinowski & Minor, 1997)'
_computing_data_collection 'KappaCCD (Bruker-Nonius, 1998)'
_computing_data_reduction 'Denzo and Scalepack (Otwinowski & Minor, 1997)'
_computing_structure_refinement 'SHELXL-97 (Sheldrick, 1997)'
_computing_structure_solution 'SIR92 (Altomare et al., 1994)'
_diffrn_ambient_temperature 293(2)
_diffrn_measured_fraction_theta_full 0.975
_diffrn_measured_fraction_theta_max 0.975
_diffrn_measurement_device_type KappaCCD
_diffrn_measurement_method 'omega + phi scan'
_diffrn_radiation_monochromator graphite
_diffrn_radiation_source 'fine-focus sealed tube'
_diffrn_radiation_type MoK\a
_diffrn_radiation_wavelength 0.71073
_diffrn_reflns_av_R_equivalents 0.116
_diffrn_reflns_av_sigmaI/netI 0.0986
_diffrn_reflns_limit_h_max 33
_diffrn_reflns_limit_h_min 0
_diffrn_reflns_limit_k_max 0
_diffrn_reflns_limit_k_min -28
_diffrn_reflns_limit_l_max 29
_diffrn_reflns_limit_l_min -29
_diffrn_reflns_number 20962
_diffrn_reflns_theta_full 26.76
_diffrn_reflns_theta_max 26.76
_diffrn_reflns_theta_min 1.24
_diffrn_standards_number none
_exptl_absorpt_coefficient_mu 0.078
_exptl_absorpt_correction_type none
_exptl_crystal_colour red
_exptl_crystal_density_diffrn 1.228
_exptl_crystal_density_method 'not measured'
_exptl_crystal_description needle
_exptl_crystal_F_000 5868
_exptl_crystal_size_max .3
_exptl_crystal_size_mid .05
_exptl_crystal_size_min .05
_refine_diff_density_max 0.308
_refine_diff_density_min -0.207
_refine_diff_density_rms 0.044
_refine_ls_extinction_method none
_refine_ls_goodness_of_fit_ref 1.022
_refine_ls_hydrogen_treatment mixed
_refine_ls_matrix_type full
_refine_ls_number_parameters 469
_refine_ls_number_reflns 6615
_refine_ls_number_restraints 72
_refine_ls_restrained_S_all 1.026
_refine_ls_R_factor_all 0.2421
_refine_ls_R_factor_gt 0.1161
_refine_ls_shift/su_max 0.000
_refine_ls_shift/su_mean 0.000
_refine_ls_structure_factor_coef Fsqd
_refine_ls_weighting_details 'calc w=1/[\s^2^(Fo^2^)+(0.1284P)^2^+28.7216P] where P=(Fo^2^+2Fc^2^)/3'
_refine_ls_weighting_scheme calc
_refine_ls_wR_factor_gt 0.2621
_refine_ls_wR_factor_ref 0.3356
_reflns_number_gt 2791
_reflns_number_total 6613
_reflns_threshold_expression >2sigma(I)
_cod_data_source_file c003450a.txt
_cod_data_source_block shelxl_6a
_cod_depositor_comments
;
The following automatic conversions were performed:

'_symmetry_cell_setting' value 'Hexagonal' changed to 'hexagonal'
according to /home/saulius/struct/CIF-dictionaries/cif_core.dic
dictionary named 'cif_core.dic' version 2.4.2 from 2011-04-26.

Automatic conversion script
Id: cif_fix_values 1891 2012-01-12 08:04:46Z andrius 
;
_cod_original_sg_symbol_H-M 'R -3'
_cod_database_code 7153357

loop_
_symmetry_equiv_pos_as_xyz
'x, y, z'
'-y, x-y, z'
'-x+y, -x, z'
'x+2/3, y+1/3, z+1/3'
'-y+2/3, x-y+1/3, z+1/3'
'-x+y+2/3, -x+1/3, z+1/3'
'x+1/3, y+2/3, z+2/3'
'-y+1/3, x-y+2/3, z+2/3'
'-x+y+1/3, -x+2/3, z+2/3'
'-x, -y, -z'
'y, -x+y, -z'
'x-y, x, -z'
'-x+2/3, -y+1/3, -z+1/3'
'y+2/3, -x+y+1/3, -z+1/3'
'x-y+2/3, x+1/3, -z+1/3'
'-x+1/3, -y+2/3, -z+2/3'
'y+1/3, -x+y+2/3, -z+2/3'
'x-y+1/3, x+2/3, -z+2/3'

loop_
_atom_site_label
_atom_site_type_symbol
_atom_site_fract_x
_atom_site_fract_y
_atom_site_fract_z
_atom_site_U_iso_or_equiv
_atom_site_adp_type
_atom_site_occupancy
_atom_site_symmetry_multiplicity
_atom_site_calc_flag
_atom_site_refinement_flags
_atom_site_disorder_assembly
_atom_site_disorder_group
C1 C 0.7108(2) -0.0610(2) 0.23559(19) 0.0763(12) Uani 1 1 d . E .
C2 C 0.6813(2) -0.0928(2) 0.1870(2) 0.0814(13) Uani 1 1 d . . .
C3 C 0.6235(2) -0.1473(2) 0.1930(2) 0.0856(14) Uani 1 1 d . . .
C4 C 0.6003(2) -0.1675(2) 0.2450(2) 0.0903(14) Uani 1 1 d . . .
H4 H 0.5656 -0.2030 0.2480 0.108 Uiso 1 1 calc R . .
C5 C 0.6279(2) -0.1357(2) 0.2942(2) 0.0813(13) Uani 1 1 d . . .
N6 N 0.60256(19) -0.15591(18) 0.3436(2) 0.0945(13) Uani 1 1 d . . .
C7 C 0.6291(3) -0.1225(3) 0.3899(2) 0.0930(15) Uani 1 1 d . . .
C8 C 0.6020(3) -0.1423(3) 0.4439(3) 0.1154(19) Uani 1 1 d . . .
H8 H 0.5676 -0.1780 0.4475 0.138 Uiso 1 1 calc R . .
C9 C 0.6276(4) -0.1075(3) 0.4904(3) 0.122(2) Uani 1 1 d . . .
H9 H 0.6097 -0.1201 0.5254 0.146 Uiso 1 1 calc R . .
C10 C 0.6788(3) -0.0547(3) 0.4866(2) 0.1120(19) Uani 1 1 d . . .
H10 H 0.6952 -0.0321 0.5187 0.134 Uiso 1 1 calc R . .
C11 C 0.7057(3) -0.0356(2) 0.4356(2) 0.1002(16) Uani 1 1 d . . .
H11 H 0.7405 -0.0001 0.4330 0.120 Uiso 1 1 calc R . .
C12 C 0.6808(3) -0.0693(2) 0.3874(2) 0.0875(14) Uani 1 1 d . . .
N13 N 0.7063(2) -0.0506(2) 0.33575(17) 0.0824(11) Uani 1 1 d . . .
C14 C 0.6830(2) -0.0812(2) 0.2879(2) 0.0765(12) Uani 1 1 d . . .
O15 O 0.70119(15) -0.07673(14) 0.13744(14) 0.0912(10) Uani 1 1 d . . .
N16 N 0.5987(2) -0.1726(2) 0.1435(2) 0.1112(17) Uani 1 1 d . . .
C17 C 0.5420(3) -0.2260(3) 0.1373(3) 0.146(3) Uani 1 1 d . . .
H17A H 0.5174 -0.2293 0.1691 0.176 Uiso 1 1 calc R . .
H17B H 0.5478 -0.2595 0.1381 0.176 Uiso 1 1 calc R . .
C18 C 0.5117(4) -0.2272(4) 0.0846(3) 0.209(5) Uani 1 1 d . A .
C19 C 0.4549(5) -0.2845(7) 0.0776(5) 0.294(9) Uani 1 1 d DU . .
C20A C 0.4287(6) -0.2826(7) 0.0227(6) 0.27(3) Uani 0.20 1 d PRDU A 1
C20B C 0.4052(6) -0.2733(7) 0.0721(5) 0.34(4) Uani 0.20 1 d PRDU A 2
C20C C 0.4130(6) -0.2941(7) 0.1239(6) 0.23(2) Uani 0.20 1 d PRDU A 3
C20D C 0.4444(5) -0.3240(7) 0.1263(6) 0.46(16) Uani 0.10 1 d PRDU A 4
C20E C 0.4680(5) -0.3332(8) 0.0770(5) 0.37(11) Uani 0.10 1 d PRDU A 5
C20F C 0.4601(5) -0.3125(7) 0.0252(5) 0.24(3) Uani 0.20 1 d PRDU A 6
C21 C 0.7702(2) -0.0063(2) 0.2330(2) 0.0823(13) Uani 1 1 d U . .
H21A H 0.7846 -0.0050 0.2713 0.099 Uiso 0.50 1 calc PR B 7
H21B H 0.7796 -0.0083 0.1934 0.099 Uiso 0.50 1 d PR B 8
C22 C 0.76826(18) 0.05010(19) 0.23124(18) 0.0719(11) Uani 1 1 d . E .
C23 C 0.77555(19) 0.0827(2) 0.2807(2) 0.0773(12) Uani 1 1 d . . .
C24 C 0.77425(19) 0.1380(2) 0.2778(2) 0.0777(12) Uani 1 1 d . E .
C25 C 0.7678(2) 0.1589(2) 0.22698(19) 0.0826(13) Uani 1 1 d . . .
H25 H 0.7690 0.1946 0.2254 0.099 Uiso 1 1 calc R E .
C26 C 0.75946(18) 0.1266(2) 0.17694(19) 0.0737(12) Uani 1 1 d . E .
N27 N 0.75233(17) 0.14818(17) 0.12914(16) 0.0830(11) Uani 1 1 d . . .
C28 C 0.7433(2) 0.1156(2) 0.08115(19) 0.0831(13) Uani 1 1 d . E .
C29 C 0.7356(2) 0.1370(3) 0.0289(2) 0.1060(17) Uani 1 1 d . . .
H29 H 0.7383 0.1734 0.0271 0.127 Uiso 1 1 calc R E .
C30 C 0.7243(3) 0.1044(3) -0.0186(2) 0.113(2) Uani 1 1 d . E .
H30 H 0.7193 0.1189 -0.0526 0.136 Uiso 1 1 calc R . .
C31 C 0.7202(2) 0.0502(3) -0.0172(2) 0.1085(18) Uani 1 1 d . . .
H31 H 0.7131 0.0289 -0.0503 0.130 Uiso 1 1 calc R E .
C32 C 0.7265(2) 0.0272(2) 0.0327(2) 0.0958(16) Uani 1 1 d . E .
H32 H 0.7228 -0.0097 0.0338 0.115 Uiso 1 1 calc R . .
C33 C 0.73880(19) 0.0609(2) 0.08196(19) 0.0800(13) Uani 1 1 d . . .
N34 N 0.74603(17) 0.0401(2) 0.13217(15) 0.0793(11) Uani 1 1 d . E .
C35 C 0.75795(19) 0.0709(2) 0.18088(18) 0.0736(12) Uani 1 1 d . . .
O36 O 0.78237(14) 0.06630(14) 0.32926(13) 0.0899(10) Uani 1 1 d . E .
N37 N 0.77907(19) 0.16383(18) 0.32827(18) 0.0893(12) Uani 1 1 d . . .
C38 C 0.7795(3) 0.2185(2) 0.3346(2) 0.1040(17) Uani 1 1 d . E .
H38A H 0.8167 0.2501 0.3214 0.125 Uiso 1 1 calc R . .
H38B H 0.7491 0.2176 0.3109 0.125 Uiso 1 1 calc R . .
C39 C 0.7705(4) 0.2307(3) 0.3912(3) 0.165(3) Uani 1 1 d D . .
H39A H 0.7983 0.2270 0.4150 0.198 Uiso 1 1 calc R E .
H39B H 0.7317 0.2006 0.4027 0.198 Uiso 1 1 calc R . .
C40 C 0.7758(6) 0.2881(4) 0.4027(4) 0.203(5) Uani 1 1 d D D .
H40A H 0.8149 0.3169 0.3905 0.244 Uiso 0.50 1 calc PR C 9
H40B H 0.7491 0.2912 0.3767 0.244 Uiso 0.50 1 calc PR C 9
H40C H 0.7811 0.2968 0.4427 0.244 Uiso 0.50 1 d PR C 10
H40D H 0.8109 0.3176 0.3840 0.244 Uiso 0.50 1 d PR C 10
C41A C 0.7678(11) 0.3085(8) 0.4535(6) 0.215(10) Uani 0.50 1 d PDU D 9
H41A H 0.7727 0.3468 0.4484 0.323 Uiso 0.50 1 calc PR D 9
H41B H 0.7960 0.3105 0.4802 0.323 Uiso 0.50 1 calc PR D 9
H41C H 0.7290 0.2824 0.4672 0.323 Uiso 0.50 1 calc PR D 9
C41B C 0.7267(11) 0.2918(13) 0.3874(11) 0.266(14) Uani 0.50 1 d PDU D 10
H41D H 0.7308 0.3279 0.4009 0.400 Uiso 0.50 1 calc PR D 10
H41E H 0.6923 0.2596 0.4035 0.400 Uiso 0.50 1 calc PR D 10
H41F H 0.7231 0.2903 0.3471 0.400 Uiso 0.50 1 calc PR D 10
C42A C 0.8164(4) -0.0076(4) 0.1994(4) 0.089(3) Uani 0.50 1 d PU E 7
H42A H 0.8154 0.0055 0.1615 0.106 Uiso 0.50 1 calc PR E 7
H42B H 0.8083 -0.0477 0.1970 0.106 Uiso 0.50 1 calc PR E 7
C42B C 0.8205(5) -0.0073(6) 0.2607(5) 0.120(4) Uani 0.50 1 d PU E 8
H42C H 0.8126 -0.0473 0.2635 0.144 Uiso 0.50 1 calc PR E 8
H42D H 0.8260 0.0087 0.2985 0.144 Uiso 0.50 1 calc PR E 8
C43 C 0.8782(3) 0.0310(4) 0.2241(4) 0.194(4) Uani 1 1 d U . .
H43A H 0.8781 0.0638 0.2423 0.232 Uiso 0.50 1 calc PR E 7
H43B H 0.9046 0.0469 0.1922 0.232 Uiso 0.50 1 calc PR E 7
H43C H 0.8623 0.0445 0.1947 0.232 Uiso 0.50 1 d PR E 8
H43D H 0.8992 0.0647 0.2484 0.232 Uiso 0.50 1 d PR E 8
C44A C 0.9091(19) 0.007(3) 0.2687(12) 0.59(5) Uani 0.50 1 d PU E 7
H44A H 0.9366 0.0384 0.2919 0.890 Uiso 0.50 1 calc PR E 7
H44B H 0.9292 -0.0093 0.2482 0.890 Uiso 0.50 1 calc PR E 7
H44C H 0.8796 -0.0232 0.2920 0.890 Uiso 0.50 1 calc PR E 7
C44B C 0.9246(9) 0.0321(10) 0.1988(16) 0.35(2) Uani 0.50 1 d PU E 8
H44D H 0.9453 0.0674 0.1771 0.532 Uiso 0.50 1 calc PR E 8
H44E H 0.9112 -0.0012 0.1744 0.532 Uiso 0.50 1 calc PR E 8
H44F H 0.9502 0.0310 0.2269 0.532 Uiso 0.50 1 calc PR E 8
H13 H 0.740(3) -0.010(3) 0.328(2) 0.15(2) Uiso 1 1 d . . .
H16 H 0.620(2) -0.159(2) 0.1160(19) 0.083(18) Uiso 1 1 d . . .
H34 H 0.728(2) -0.004(3) 0.136(2) 0.117(19) Uiso 1 1 d . . .
H37 H 0.785(2) 0.148(2) 0.362(2) 0.12(2) Uiso 1 1 d . . .

loop_
_atom_site_aniso_label
_atom_site_aniso_U_11
_atom_site_aniso_U_22
_atom_site_aniso_U_33
_atom_site_aniso_U_23
_atom_site_aniso_U_13
_atom_site_aniso_U_12
C1 0.080(3) 0.076(3) 0.078(3) 0.006(2) 0.009(2) 0.043(3)
C2 0.094(4) 0.080(3) 0.078(3) -0.006(3) 0.003(3) 0.050(3)
C3 0.087(4) 0.071(3) 0.096(4) -0.014(3) 0.000(3) 0.038(3)
C4 0.088(4) 0.073(3) 0.101(4) -0.002(3) 0.010(3) 0.034(3)
C5 0.082(3) 0.075(3) 0.090(3) 0.007(3) 0.014(3) 0.041(3)
N6 0.102(3) 0.077(3) 0.103(3) 0.012(2) 0.019(3) 0.044(2)
C7 0.118(5) 0.088(4) 0.088(4) 0.014(3) 0.018(3) 0.063(4)
C8 0.153(6) 0.099(4) 0.103(4) 0.024(4) 0.028(4) 0.070(4)
C9 0.181(7) 0.123(6) 0.087(4) 0.024(4) 0.030(4) 0.095(6)
C10 0.159(6) 0.108(5) 0.081(4) 0.009(3) 0.004(4) 0.075(5)
C11 0.133(5) 0.098(4) 0.077(3) 0.006(3) 0.002(3) 0.063(4)
C12 0.107(4) 0.076(4) 0.091(4) 0.012(3) 0.007(3) 0.055(3)
N13 0.096(3) 0.075(3) 0.079(3) 0.007(2) 0.002(2) 0.044(3)
C14 0.086(3) 0.063(3) 0.085(3) -0.003(2) -0.003(3) 0.041(3)
O15 0.105(3) 0.088(2) 0.079(2) -0.0064(17) 0.0083(18) 0.047(2)
N16 0.105(4) 0.092(4) 0.108(4) -0.019(3) 0.005(3) 0.028(3)
C17 0.127(6) 0.114(5) 0.135(5) -0.035(4) 0.002(4) 0.014(5)
C18 0.143(7) 0.203(9) 0.138(6) -0.013(6) -0.038(5) -0.020(6)
C19 0.165(11) 0.39(2) 0.173(11) -0.010(12) -0.018(8) 0.025(13)
C20A 0.07(2) 0.50(8) 0.08(2) 0.00(3) 0.020(17) 0.02(3)
C20B 0.15(4) 0.54(10) 0.30(7) -0.11(6) 0.05(4) 0.14(6)
C20C 0.31(6) 0.20(5) 0.14(3) 0.01(3) -0.01(4) 0.10(4)
C20D 0.46(18) 0.42(18) 0.49(18) -0.08(10) 0.01(10) 0.20(11)
C20E 0.36(13) 0.37(14) 0.34(13) 0.00(9) 0.17(9) 0.14(9)
C20F 0.29(7) 0.16(4) 0.23(5) -0.05(4) -0.01(5) 0.08(4)
C21 0.079(3) 0.080(3) 0.094(3) 0.004(2) 0.002(2) 0.044(3)
C22 0.068(3) 0.070(3) 0.075(3) -0.002(2) -0.001(2) 0.033(2)
C23 0.070(3) 0.075(3) 0.082(3) 0.008(2) -0.001(2) 0.032(3)
C24 0.072(3) 0.069(3) 0.083(3) -0.003(2) -0.002(2) 0.028(2)
C25 0.085(3) 0.071(3) 0.089(3) 0.000(3) -0.004(2) 0.037(3)
C26 0.066(3) 0.064(3) 0.082(3) 0.000(2) 0.002(2) 0.026(2)
N27 0.087(3) 0.079(3) 0.075(3) 0.008(2) 0.0003(19) 0.035(2)
C28 0.078(3) 0.081(4) 0.076(3) 0.006(3) 0.002(2) 0.029(3)
C29 0.123(5) 0.099(4) 0.084(4) 0.014(3) -0.004(3) 0.046(4)
C30 0.123(5) 0.117(5) 0.072(4) 0.009(3) -0.007(3) 0.039(4)
C31 0.099(4) 0.116(5) 0.077(4) 0.000(3) 0.005(3) 0.028(4)
C32 0.092(4) 0.091(4) 0.080(3) -0.006(3) 0.008(3) 0.029(3)
C33 0.074(3) 0.081(3) 0.074(3) 0.004(3) 0.002(2) 0.030(3)
N34 0.078(3) 0.072(3) 0.074(3) 0.002(2) 0.0059(19) 0.027(2)
C35 0.067(3) 0.073(3) 0.072(3) 0.001(2) 0.002(2) 0.029(2)
O36 0.100(2) 0.085(2) 0.078(2) 0.0015(16) -0.0101(17) 0.042(2)
N37 0.111(3) 0.079(3) 0.077(3) -0.008(2) -0.008(2) 0.047(3)
C38 0.122(5) 0.082(4) 0.099(4) -0.018(3) -0.003(3) 0.045(3)
C39 0.293(11) 0.119(6) 0.114(5) -0.020(4) -0.022(5) 0.125(7)
C40 0.327(16) 0.143(8) 0.159(8) -0.033(6) -0.009(9) 0.132(9)
C41A 0.38(3) 0.166(15) 0.137(13) -0.044(11) -0.002(15) 0.162(18)
C41B 0.31(3) 0.31(3) 0.26(3) -0.11(2) -0.09(2) 0.22(3)
C42A 0.090(6) 0.082(7) 0.105(7) 0.013(5) 0.019(5) 0.051(5)
C42B 0.113(8) 0.120(10) 0.122(9) 0.017(7) -0.025(6) 0.054(8)
C43 0.080(4) 0.202(9) 0.281(11) -0.015(7) 0.002(5) 0.057(5)
C44A 0.51(6) 1.33(15) 0.28(4) 0.00(6) -0.10(4) 0.71(9)
C44B 0.106(15) 0.20(2) 0.71(6) -0.13(3) 0.11(2) 0.035(14)

loop_
_atom_type_symbol
_atom_type_description
_atom_type_scat_dispersion_real
_atom_type_scat_dispersion_imag
_atom_type_scat_source
C C 0.0033 0.0016 'International Tables Vol C Tables 4.2.6.8 and 6.1.1.4'
H H 0.0000 0.0000 'International Tables Vol C Tables 4.2.6.8 and 6.1.1.4'
O O 0.0106 0.0060 'International Tables Vol C Tables 4.2.6.8 and 6.1.1.4'
N N 0.0061 0.0033 'International Tables Vol C Tables 4.2.6.8 and 6.1.1.4'

loop_
_geom_angle_atom_site_label_1
_geom_angle_atom_site_label_2
_geom_angle_atom_site_label_3
_geom_angle
C14 C1 C2 118.1(5)
C14 C1 C21 119.6(4)
C2 C1 C21 122.3(4)
O15 C2 C1 123.1(5)
O15 C2 C3 117.5(4)
C1 C2 C3 119.3(4)
N16 C3 C4 125.8(5)
N16 C3 C2 113.7(5)
C4 C3 C2 120.5(5)
C3 C4 C5 121.4(5)
C3 C4 H4 119.3
C5 C4 H4 119.3
N6 C5 C4 119.3(5)
N6 C5 C14 122.9(5)
C4 C5 C14 117.8(4)
C5 N6 C7 117.5(5)
N6 C7 C12 123.3(5)
N6 C7 C8 118.9(6)
C12 C7 C8 117.8(6)
C9 C8 C7 119.0(6)
C9 C8 H8 120.5
C7 C8 H8 120.5
C10 C9 C8 121.9(6)
C10 C9 H9 119.1
C8 C9 H9 119.1
C11 C10 C9 119.8(6)
C11 C10 H10 120.1
C9 C10 H10 120.1
C10 C11 C12 120.0(6)
C10 C11 H11 120.0
C12 C11 H11 120.0
N13 C12 C7 117.4(5)
N13 C12 C11 121.1(5)
C7 C12 C11 121.5(5)
C14 N13 C12 123.0(5)
C14 N13 H13 113(3)
C12 N13 H13 124(3)
N13 C14 C1 121.5(5)
N13 C14 C5 115.8(4)
C1 C14 C5 122.7(4)
C3 N16 C17 125.0(6)
C3 N16 H16 115(4)
C17 N16 H16 120(4)
N16 C17 C18 112.8(6)
N16 C17 H17A 109.0
C18 C17 H17A 109.0
N16 C17 H17B 109.0
C18 C17 H17B 109.0
H17A C17 H17B 107.8
C17 C18 C19 111.8(8)
C20F C19 C18 107.3(7)
C20D C19 C18 111.0(6)
C20A C19 C18 107.9(6)
C20E C19 C18 108.8(9)
C20C C19 C18 111.7(7)
C20B C19 C18 110.1(9)
C42A C21 C1 118.4(5)
C42B C21 C1 118.1(6)
C42A C21 C22 116.4(5)
C42B C21 C22 119.7(6)
C1 C21 C22 114.3(4)
C42A C21 H21A 101.2
C1 C21 H21A 101.2
C22 C21 H21A 101.2
C42B C21 H21B 99.9
C1 C21 H21B 99.0
C22 C21 H21B 99.3
C35 C22 C23 117.8(4)
C35 C22 C21 121.2(4)
C23 C22 C21 121.0(4)
O36 C23 C22 123.1(4)
O36 C23 C24 117.1(4)
C22 C23 C24 119.9(4)
N37 C24 C25 125.3(5)
N37 C24 C23 114.3(4)
C25 C24 C23 120.4(4)
C24 C25 C26 120.8(5)
C24 C25 H25 119.6
C26 C25 H25 119.6
N27 C26 C25 118.4(4)
N27 C26 C35 123.5(4)
C25 C26 C35 118.1(4)
C26 N27 C28 117.3(4)
N27 C28 C33 122.5(4)
N27 C28 C29 119.3(5)
C33 C28 C29 118.1(5)
C30 C29 C28 120.3(6)
C30 C29 H29 119.9
C28 C29 H29 119.9
C29 C30 C31 121.0(5)
C29 C30 H30 119.5
C31 C30 H30 119.5
C32 C31 C30 120.8(6)
C32 C31 H31 119.6
C30 C31 H31 119.6
C31 C32 C33 118.6(6)
C31 C32 H32 120.7
C33 C32 H32 120.7
N34 C33 C28 118.2(4)
N34 C33 C32 120.5(5)
C28 C33 C32 121.3(5)
C35 N34 C33 122.8(5)
C35 N34 H34 116(3)
C33 N34 H34 118(3)
N34 C35 C22 121.7(4)
N34 C35 C26 115.6(4)
C22 C35 C26 122.7(4)
C24 N37 C38 123.1(4)
C24 N37 H37 121(3)
C38 N37 H37 116(3)
C39 C38 N37 113.7(5)
C39 C38 H38A 108.8
N37 C38 H38A 108.8
C39 C38 H38B 108.8
N37 C38 H38B 108.8
H38A C38 H38B 107.7
C38 C39 C40 117.6(6)
C38 C39 H39A 107.9
C40 C39 H39A 107.9
C38 C39 H39B 107.9
C40 C39 H39B 107.9
H39A C39 H39B 107.2
C41A C40 C39 127.4(11)
C41B C40 C39 114.1(16)
C41A C40 H40A 105.4
C41B C40 H40A 121.9
C39 C40 H40A 105.4
C41A C40 H40B 105.4
C39 C40 H40B 105.4
H40A C40 H40B 106.0
C41B C40 H40C 105.6
C39 C40 H40C 110.6
H40A C40 H40C 97.8
H40B C40 H40C 129.0
C41A C40 H40D 111.1
C41B C40 H40D 111.9
C39 C40 H40D 107.5
H40B C40 H40D 94.8
H40C C40 H40D 107.0
C40 C41A H41A 109.5
C40 C41A H41B 109.5
H41A C41A H41B 109.5
C40 C41A H41C 109.5
H40C C41A H41C 116.3
H41A C41A H41C 109.5
H41B C41A H41C 109.5
C40 C41B H41D 109.5
C40 C41B H41E 109.5
H41D C41B H41E 109.5
C40 C41B H41F 109.5
H41D C41B H41F 109.5
H41E C41B H41F 109.5
C21 C42A C43 113.2(8)
C21 C42A H42A 108.9
C43 C42A H42A 108.9
C21 C42A H42B 108.9
C43 C42A H42B 108.9
H21B C42A H42B 107.3
H42A C42A H42B 107.7
C21 C42A H43C 111.5
H21B C42A H43C 113.6
C21 C42B C43 108.8(8)
C21 C42B H42C 109.9
C43 C42B H42C 109.9
C21 C42B H42D 109.9
C43 C42B H42D 109.9
H42C C42B H42D 108.3
C44B C43 C42A 119.6(16)
C42A C43 C44A 124(2)
C44B C43 H43A 125.9
C42A C43 H43A 106.4
C44A C43 H43A 106.4
C42A C43 H43B 106.4
C44A C43 H43B 106.4
H43A C43 H43B 106.5
C44B C43 H43C 103.0
C42B C43 H43C 100.0
C42B C43 H43D 100.5
H43B C43 H43D 96.3
H43C C43 H43D 104.2
C43 C44A H44A 109.5
C43 C44A H44B 109.5
H44A C44A H44B 109.5
C43 C44A H44C 109.5
H44A C44A H44C 109.5
H44B C44A H44C 109.5
C43 C44B H44D 109.5
C43 C44B H44E 109.5
H44D C44B H44E 109.5
C43 C44B H44F 109.5
H44D C44B H44F 109.5
H44E C44B H44F 109.5

loop_
_geom_bond_atom_site_label_1
_geom_bond_atom_site_label_2
_geom_bond_distance
C1 C14 1.404(6)
C1 C2 1.409(6)
C1 C21 1.511(6)
C2 O15 1.273(5)
C2 C3 1.491(7)
C3 N16 1.350(7)
C3 C4 1.361(6)
C4 C5 1.410(7)
C4 H4 0.9300
C5 N6 1.325(6)
C5 C14 1.455(7)
N6 C7 1.363(6)
C7 C12 1.385(7)
C7 C8 1.435(7)
C8 C9 1.378(8)
C8 H8 0.9300
C9 C10 1.376(8)
C9 H9 0.9300
C10 C11 1.367(7)
C10 H10 0.9300
C11 C12 1.396(7)
C11 H11 0.9300
C12 N13 1.367(6)
N13 C14 1.351(6)
N13 H13 1.02(7)
N16 C17 1.461(7)
N16 H16 0.82(4)
C17 C18 1.477(10)
C17 H17A 0.9700
C17 H17B 0.9700
C18 C19 1.514(13)
C19 C20F 1.489(8)
C19 C20D 1.489(8)
C19 C20A 1.489(8)
C19 C20E 1.489(8)
C19 C20C 1.489(8)
C19 C20B 1.489(8)
C21 C42A 1.471(10)
C21 C42B 1.494(12)
C21 C22 1.515(6)
C21 H21A 0.9800
C21 H21B 0.9801
C22 C35 1.399(6)
C22 C23 1.412(6)
C23 O36 1.275(5)
C23 C24 1.479(6)
C24 N37 1.354(6)
C24 C25 1.371(6)
C25 C26 1.413(6)
C25 H25 0.9300
C26 N27 1.325(5)
C26 C35 1.453(6)
N27 C28 1.376(6)
C28 C33 1.387(7)
C28 C29 1.420(7)
C29 C30 1.357(7)
C29 H29 0.9300
C30 C31 1.379(8)
C30 H30 0.9300
C31 C32 1.379(7)
C31 H31 0.9300
C32 C33 1.405(6)
C32 H32 0.9300
C33 N34 1.365(6)
N34 C35 1.357(5)
N34 H34 1.02(6)
N37 C38 1.445(6)
N37 H37 0.95(5)
C38 C39 1.430(7)
C38 H38A 0.9700
C38 H38B 0.9700
C39 C40 1.477(9)
C39 H39A 0.9700
C39 H39B 0.9700
C40 C41A 1.379(12)
C40 C41B 1.395(15)
C40 H40A 0.9700
C40 H40B 0.9700
C40 H40C 0.9700
C40 H40D 0.9700
C41A H40C 0.6272
C41A H41A 0.9600
C41A H41B 0.9600
C41A H41C 0.9600
C41B H41D 0.9600
C41B H41E 0.9600
C41B H41F 0.9600
C42A C43 1.543(12)
C42A H21B 0.9723
C42A H42A 0.9700
C42A H42B 0.9700
C42A H43C 1.3058
C42B C43 1.600(14)
C42B H42C 0.9700
C42B H42D 0.9700
C43 C44B 1.349(19)
C43 C44A 1.65(3)
C43 H43A 0.9700
C43 H43B 0.9700
C43 H43C 0.9700
C43 H43D 0.9700
C44A H44A 0.9600
C44A H44B 0.9600
C44A H44C 0.9600
C44B H44D 0.9600
C44B H44E 0.9600
C44B H44F 0.9600
